data_4308747
loop_
_publ_author_name
'Qin-De Liu'
'Wen-Li Jia'
'Suning Wang'

_publ_section_title
;
Blue Luminescent 2-(2'-Pyridyl)benzimidazole Derivative Ligands and Their
Orange Luminescent Mononuclear and Polynuclear Organoplatinum(II) Complexes
;
_journal_name_full 'Inorganic Chemistry'
_journal_page_first 1332
_journal_page_last 1343
_journal_paper_doi 10.1021/ic0487530
_journal_volume 44
_journal_year 2005
_chemical_formula_sum 'C62 H48 Cl4 N6 Pt2'
_chemical_formula_weight 1409.04
_chemical_name_common 2
_chemical_name_systematic
; 
 ? 
;
_space_group_IT_number 2
_symmetry_cell_setting triclinic
_symmetry_space_group_name_Hall '-P 1'
_symmetry_space_group_name_H-M 'P -1'
_atom_sites_solution_hydrogens geom
_atom_sites_solution_primary direct
_atom_sites_solution_secondary difmap
_audit_creation_method SHELXL-97
_cell_angle_alpha 91.300(2)
_cell_angle_beta 106.758(2)
_cell_angle_gamma 108.803(2)
_cell_formula_units_Z 1
_cell_length_a 9.6917(15)
_cell_length_b 11.5099(18)
_cell_length_c 13.659(2)
_cell_measurement_temperature 293(2)
_cell_volume 1369.8(4)
_computing_cell_refinement 'Bruker SMART'
_computing_data_collection 'Bruker SMART'
_computing_data_reduction 'Bruker SHELXTL'
_computing_molecular_graphics 'Bruker SHELXTL'
_computing_publication_material 'Bruker SHELXTL'
_computing_structure_refinement 'SHELXL-97 (Sheldrick, 1997)'
_computing_structure_solution 'SHELXS-97 (Sheldrick, 1990)'
_diffrn_ambient_temperature 293(2)
_diffrn_measured_fraction_theta_full 0.923
_diffrn_measured_fraction_theta_max 0.923
_diffrn_measurement_device_type 'CCD area detector'
_diffrn_measurement_method 'phi and omega scans'
_diffrn_radiation_monochromator graphite
_diffrn_radiation_source 'fine-focus sealed tube'
_diffrn_radiation_type MoK\a
_diffrn_radiation_wavelength 0.71073
_diffrn_reflns_av_R_equivalents 0.0138
_diffrn_reflns_av_sigmaI/netI 0.0399
_diffrn_reflns_limit_h_max 12
_diffrn_reflns_limit_h_min -11
_diffrn_reflns_limit_k_max 15
_diffrn_reflns_limit_k_min -14
_diffrn_reflns_limit_l_max 17
_diffrn_reflns_limit_l_min -15
_diffrn_reflns_number 9900
_diffrn_reflns_theta_full 28.29
_diffrn_reflns_theta_max 28.29
_diffrn_reflns_theta_min 1.57
_exptl_absorpt_coefficient_mu 5.342
_exptl_absorpt_correction_T_max 1.000
_exptl_absorpt_correction_T_min 0.690
_exptl_absorpt_correction_type SADABS
_exptl_crystal_colour orange
_exptl_crystal_density_diffrn 1.708
_exptl_crystal_density_method 'not measured'
_exptl_crystal_description plate
_exptl_crystal_F_000 686
_exptl_crystal_size_max 0.30
_exptl_crystal_size_mid 0.30
_exptl_crystal_size_min 0.20
_refine_diff_density_max 11.079
_refine_diff_density_min -1.172
_refine_diff_density_rms 0.255
_refine_ls_extinction_method none
_refine_ls_goodness_of_fit_ref 1.053
_refine_ls_hydrogen_treatment mixed
_refine_ls_matrix_type full
_refine_ls_number_parameters 352
_refine_ls_number_reflns 6271
_refine_ls_number_restraints 0
_refine_ls_restrained_S_all 1.053
_refine_ls_R_factor_all 0.0912
_refine_ls_R_factor_gt 0.0761
_refine_ls_shift/su_max 0.000
_refine_ls_shift/su_mean 0.000
_refine_ls_structure_factor_coef Fsqd
_refine_ls_weighting_details 'calc w=1/[\s^2^(Fo^2^)+(0.1533P)^2^+1.2687P] where P=(Fo^2^+2Fc^2^)/3'
_refine_ls_weighting_scheme calc
_refine_ls_wR_factor_gt 0.2053
_refine_ls_wR_factor_ref 0.2184
_reflns_number_gt 4929
_reflns_number_total 6271
_reflns_threshold_expression >2sigma(I)
_cod_data_source_file ic0487530si20040907_045410.cif
_cod_data_source_block 2
_cod_depositor_comments
;
The following automatic conversions were performed:
'_symmetry_cell_setting' value 'Triclinic' changed to 'triclinic'
according to '/home/saulius/struct/CIF-dictionaries/cif_core.dic'
dictionary named 'cif_core.dic' version 2.4.1 from 2010-06-29.

Automatic conversion script
Id: cif_fix_enum 1527 2010-12-29 10:47:43Z saulius 
;
_cod_original_cell_volume 1369.9(4)
_cod_database_code 4308747

loop_
_symmetry_equiv_pos_as_xyz
'x, y, z'
'-x, -y, -z'

loop_
_atom_site_label
_atom_site_type_symbol
_atom_site_fract_x
_atom_site_fract_y
_atom_site_fract_z
_atom_site_U_iso_or_equiv
_atom_site_adp_type
_atom_site_occupancy
_atom_site_symmetry_multiplicity
_atom_site_calc_flag
_atom_site_refinement_flags
_atom_site_disorder_assembly
_atom_site_disorder_group
Pt1 Pt 0.83680(4) 0.19458(4) 0.37453(3) 0.05255(19) Uani 1 1 d . . .
N1 N 0.7219(10) 0.0396(9) 0.4385(7) 0.057(2) Uani 1 1 d . . .
N2 N 1.0081(10) 0.1915(8) 0.5099(7) 0.0522(19) Uani 1 1 d . . .
N3 N 1.0595(10) 0.1391(9) 0.6686(7) 0.055(2) Uani 1 1 d . . .
C1 C 0.6576(14) 0.1944(11) 0.2599(9) 0.060(3) Uani 1 1 d . . .
C2 C 0.584(2) 0.1021(17) 0.1739(13) 0.084(4) Uani 1 1 d . . .
H2A H 0.6247 0.0404 0.1683 0.101 Uiso 1 1 calc R . .
C3 C 0.450(2) 0.0994(19) 0.0960(13) 0.111(7) Uani 1 1 d . . .
H3A H 0.4020 0.0360 0.0411 0.134 Uiso 1 1 calc R . .
C4 C 0.3921(19) 0.1944(19) 0.1036(18) 0.115(6) Uani 1 1 d . . .
H4A H 0.3097 0.1998 0.0506 0.138 Uiso 1 1 calc R . .
C5 C 0.4582(17) 0.2795(15) 0.1899(16) 0.096(5) Uani 1 1 d . . .
H5A H 0.4109 0.3356 0.1991 0.115 Uiso 1 1 calc R . .
C6 C 0.5910(18) 0.2851(14) 0.2630(14) 0.081(4) Uani 1 1 d . . .
H6A H 0.6382 0.3506 0.3161 0.097 Uiso 1 1 calc R . .
C7 C 0.9617(12) 0.3450(11) 0.3288(8) 0.053(2) Uani 1 1 d . . .
C8 C 0.9743(15) 0.4620(12) 0.3641(10) 0.068(3) Uani 1 1 d . . .
H8A H 0.9162 0.4704 0.4056 0.081 Uiso 1 1 calc R . .
C9 C 1.0703(14) 0.5681(12) 0.3400(12) 0.073(3) Uani 1 1 d . . .
H9A H 1.0796 0.6453 0.3688 0.087 Uiso 1 1 calc R . .
C10 C 1.1525(16) 0.5604(14) 0.2738(12) 0.078(4) Uani 1 1 d . . .
H10A H 1.2127 0.6314 0.2547 0.093 Uiso 1 1 calc R . .
C11 C 1.1426(16) 0.4444(14) 0.2367(11) 0.078(4) Uani 1 1 d . . .
H11A H 1.1988 0.4366 0.1936 0.093 Uiso 1 1 calc R . .
C12 C 1.0472(14) 0.3373(12) 0.2642(10) 0.068(3) Uani 1 1 d . . .
H12A H 1.0414 0.2597 0.2385 0.082 Uiso 1 1 calc R . .
C13 C 0.5786(12) -0.0432(11) 0.3935(9) 0.061(3) Uani 1 1 d . . .
H13A H 0.5242 -0.0343 0.3276 0.073 Uiso 1 1 calc R . .
C14 C 0.5092(14) -0.1402(12) 0.4408(12) 0.075(4) Uani 1 1 d . . .
H14A H 0.4104 -0.1946 0.4077 0.090 Uiso 1 1 calc R . .
C15 C 0.5909(17) -0.1543(13) 0.5392(13) 0.082(4) Uani 1 1 d . . .
H15A H 0.5493 -0.2203 0.5722 0.098 Uiso 1 1 calc R . .
C16 C 0.7382(14) -0.0667(12) 0.5879(11) 0.067(3) Uani 1 1 d . . .
H16A H 0.7934 -0.0708 0.6550 0.081 Uiso 1 1 calc R . .
C17 C 0.7977(12) 0.0243(10) 0.5341(9) 0.056(2) Uani 1 1 d . . .
C18 C 0.9533(11) 0.1183(9) 0.5717(8) 0.050(2) Uani 1 1 d . . .
C19 C 1.1873(13) 0.2342(11) 0.6645(9) 0.055(2) Uani 1 1 d . . .
C20 C 1.3322(14) 0.2936(13) 0.7422(11) 0.071(3) Uani 1 1 d . . .
H20A H 1.3549 0.2716 0.8086 0.085 Uiso 1 1 calc R . .
C21 C 1.4298(15) 0.3814(13) 0.7122(11) 0.074(3) Uani 1 1 d . . .
H21A H 1.5253 0.4225 0.7604 0.089 Uiso 1 1 calc R . .
C22 C 1.4027(13) 0.4185(12) 0.6141(10) 0.067(3) Uani 1 1 d . . .
H22A H 1.4790 0.4826 0.6001 0.080 Uiso 1 1 calc R . .
C23 C 1.2657(12) 0.3624(10) 0.5376(9) 0.056(2) Uani 1 1 d . . .
H23A H 1.2465 0.3858 0.4716 0.067 Uiso 1 1 calc R . .
C24 C 1.1545(12) 0.2656(10) 0.5662(9) 0.054(2) Uani 1 1 d . . .
C25 C 1.0361(13) 0.0938(11) 0.7629(9) 0.057(2) Uani 1 1 d . . .
C26 C 0.966(3) 0.1455(19) 0.8166(16) 0.115(8) Uani 1 1 d . . .
H26A H 0.9268 0.2059 0.7898 0.138 Uiso 1 1 calc R . .
C27 C 0.954(3) 0.1106(18) 0.9056(14) 0.111(7) Uani 1 1 d . . .
H27A H 0.9090 0.1495 0.9411 0.134 Uiso 1 1 calc R . .
C28 C 1.0055(12) 0.0179(9) 0.9492(8) 0.051(2) Uani 1 1 d . . .
C29 C 1.0694(14) -0.0337(11) 0.8930(9) 0.061(3) Uani 1 1 d . . .
H29A H 1.1055 -0.0963 0.9184 0.073 Uiso 1 1 calc R . .
C30 C 1.0836(14) 0.0014(11) 0.8005(8) 0.059(3) Uani 1 1 d . . .
H30A H 1.1259 -0.0386 0.7636 0.071 Uiso 1 1 calc R . .
C31 C 0.762(2) 0.410(2) 0.0657(16) 0.115(6) Uani 1 1 d . . .
Cl1 Cl 0.691(4) 0.291(4) -0.057(3) 0.153(11) Uani 0.40 1 d P . .
Cl2 Cl 0.773(4) 0.546(4) 0.041(3) 0.223(16) Uani 0.50 1 d P . .
Cl2A Cl 0.702(3) 0.532(2) 0.0160(15) 0.133(7) Uani 0.50 1 d P . .
Cl1A Cl 0.757(3) 0.315(3) -0.0303(19) 0.204(13) Uani 0.60 1 d P . .

loop_
_atom_site_aniso_label
_atom_site_aniso_U_11
_atom_site_aniso_U_22
_atom_site_aniso_U_33
_atom_site_aniso_U_23
_atom_site_aniso_U_13
_atom_site_aniso_U_12
Pt1 0.0574(3) 0.0580(3) 0.0454(3) 0.00813(17) 0.01997(18) 0.02036(19)
N1 0.054(5) 0.054(5) 0.058(5) -0.005(4) 0.023(4) 0.011(4)
N2 0.055(5) 0.057(5) 0.048(5) 0.011(4) 0.022(4) 0.019(4)
N3 0.054(4) 0.066(5) 0.050(5) 0.015(4) 0.022(4) 0.020(4)
C1 0.064(6) 0.059(6) 0.055(6) 0.010(5) 0.022(5) 0.015(5)
C2 0.089(10) 0.092(10) 0.078(10) 0.009(8) 0.024(8) 0.040(8)
C3 0.084(10) 0.132(16) 0.074(10) -0.013(10) -0.024(8) 0.025(11)
C4 0.073(9) 0.110(14) 0.133(17) 0.015(12) -0.010(10) 0.033(10)
C5 0.068(8) 0.084(10) 0.132(15) 0.012(10) 0.014(9) 0.036(8)
C6 0.077(8) 0.069(8) 0.091(11) 0.009(7) 0.025(8) 0.018(7)
C7 0.051(5) 0.064(6) 0.048(5) 0.011(5) 0.018(4) 0.021(5)
C8 0.079(7) 0.064(7) 0.071(8) 0.017(6) 0.037(6) 0.026(6)
C9 0.065(7) 0.053(6) 0.099(10) 0.010(6) 0.028(7) 0.016(5)
C10 0.072(8) 0.075(8) 0.088(10) 0.028(7) 0.031(7) 0.021(7)
C11 0.079(8) 0.095(10) 0.066(8) 0.003(7) 0.036(7) 0.029(7)
C12 0.073(7) 0.069(7) 0.065(7) -0.005(6) 0.033(6) 0.017(6)
C13 0.054(6) 0.062(6) 0.059(6) 0.003(5) 0.012(5) 0.014(5)
C14 0.054(6) 0.061(7) 0.098(11) 0.002(7) 0.028(7) -0.001(5)
C15 0.084(9) 0.061(7) 0.107(12) 0.026(7) 0.049(9) 0.016(7)
C16 0.065(6) 0.069(7) 0.072(8) 0.015(6) 0.027(6) 0.022(6)
C17 0.053(5) 0.053(6) 0.069(7) 0.008(5) 0.025(5) 0.022(5)
C18 0.053(5) 0.050(5) 0.048(5) 0.011(4) 0.020(4) 0.017(4)
C19 0.055(5) 0.058(6) 0.055(6) 0.009(5) 0.019(5) 0.021(5)
C20 0.059(6) 0.082(8) 0.066(7) 0.009(6) 0.015(6) 0.020(6)
C21 0.062(7) 0.071(8) 0.078(9) 0.001(6) 0.013(6) 0.017(6)
C22 0.058(6) 0.072(7) 0.066(7) 0.004(6) 0.025(5) 0.011(5)
C23 0.053(5) 0.061(6) 0.054(6) 0.013(5) 0.022(5) 0.014(5)
C24 0.053(5) 0.056(6) 0.049(5) 0.000(4) 0.014(4) 0.017(5)
C25 0.062(6) 0.068(7) 0.050(6) 0.014(5) 0.023(5) 0.030(5)
C26 0.21(2) 0.133(14) 0.113(13) 0.087(12) 0.116(15) 0.138(16)
C27 0.197(19) 0.133(14) 0.102(12) 0.071(11) 0.101(13) 0.132(15)
C28 0.058(5) 0.051(5) 0.052(6) 0.015(4) 0.022(4) 0.023(4)
C29 0.075(7) 0.071(7) 0.049(6) 0.009(5) 0.018(5) 0.043(6)
C30 0.078(7) 0.063(6) 0.049(6) 0.015(5) 0.023(5) 0.039(6)
C31 0.113(14) 0.141(18) 0.087(12) 0.022(12) 0.019(10) 0.049(13)
Cl1 0.143(16) 0.21(2) 0.14(2) 0.078(18) 0.063(16) 0.084(16)
Cl2 0.23(3) 0.23(3) 0.17(2) 0.034(19) 0.02(2) 0.07(2)
Cl2A 0.195(19) 0.142(13) 0.095(9) 0.028(8) 0.041(11) 0.104(14)
Cl1A 0.29(3) 0.28(3) 0.130(13) 0.027(14) 0.062(17) 0.23(3)

loop_
_atom_type_symbol
_atom_type_description
_atom_type_scat_dispersion_real
_atom_type_scat_dispersion_imag
_atom_type_scat_source
C C 0.0033 0.0016 'International Tables Vol C Tables 4.2.6.8 and 6.1.1.4'
H H 0.0000 0.0000 'International Tables Vol C Tables 4.2.6.8 and 6.1.1.4'
N N 0.0061 0.0033 'International Tables Vol C Tables 4.2.6.8 and 6.1.1.4'
Pt Pt -1.7033 8.3905 'International Tables Vol C Tables 4.2.6.8 and 6.1.1.4'
Cl Cl 0.1484 0.1585 'International Tables Vol C Tables 4.2.6.8 and 6.1.1.4'

loop_
_geom_angle_atom_site_label_1
_geom_angle_atom_site_label_2
_geom_angle_atom_site_label_3
_geom_angle
_geom_angle_site_symmetry_1
_geom_angle_site_symmetry_3
_geom_angle_publ_flag
C1 Pt1 C7 88.0(4) . . ?
C1 Pt1 N2 172.0(4) . . ?
C7 Pt1 N2 97.3(4) . . ?
C1 Pt1 N1 97.6(4) . . ?
C7 Pt1 N1 174.0(4) . . ?
N2 Pt1 N1 76.8(3) . . ?
C17 N1 C13 117.0(10) . . ?
C17 N1 Pt1 116.6(7) . . ?
C13 N1 Pt1 126.4(8) . . ?
C18 N2 C24 106.8(9) . . ?
C18 N2 Pt1 112.8(7) . . ?
C24 N2 Pt1 137.8(7) . . ?
C19 N3 C18 105.7(8) . . ?
C19 N3 C25 124.4(10) . . ?
C18 N3 C25 128.6(9) . . ?
C6 C1 C2 115.8(13) . . ?
C6 C1 Pt1 120.5(10) . . ?
C2 C1 Pt1 123.6(11) . . ?
C3 C2 C1 122.8(16) . . ?
C4 C3 C2 118.1(17) . . ?
C5 C4 C3 119.0(15) . . ?
C6 C5 C4 122.5(16) . . ?
C5 C6 C1 121.4(15) . . ?
C8 C7 C12 116.6(11) . . ?
C8 C7 Pt1 121.6(8) . . ?
C12 C7 Pt1 121.7(9) . . ?
C7 C8 C9 122.5(12) . . ?
C10 C9 C8 120.8(13) . . ?
C11 C10 C9 118.2(12) . . ?
C10 C11 C12 120.1(12) . . ?
C7 C12 C11 121.6(12) . . ?
N1 C13 C14 123.3(12) . . ?
C13 C14 C15 118.4(11) . . ?
C14 C15 C16 118.7(12) . . ?
C17 C16 C15 118.4(13) . . ?
N1 C17 C16 124.1(10) . . ?
N1 C17 C18 110.9(9) . . ?
C16 C17 C18 125.0(11) . . ?
N2 C18 N3 111.5(9) . . ?
N2 C18 C17 120.6(9) . . ?
N3 C18 C17 127.8(9) . . ?
C24 C19 N3 107.0(10) . . ?
C24 C19 C20 122.8(11) . . ?
N3 C19 C20 130.3(11) . . ?
C21 C20 C19 114.5(13) . . ?
C20 C21 C22 125.4(13) . . ?
C23 C22 C21 121.5(11) . . ?
C22 C23 C24 115.4(10) . . ?
C19 C24 N2 109.0(10) . . ?
C19 C24 C23 120.4(10) . . ?
N2 C24 C23 130.6(10) . . ?
C30 C25 C26 118.3(11) . . ?
C30 C25 N3 121.3(10) . . ?
C26 C25 N3 120.5(10) . . ?
C27 C26 C25 120.7(12) . . ?
C26 C27 C28 123.0(12) . . ?
C29 C28 C27 114.8(10) . . ?
C29 C28 C28 122.9(12) . 2_757 ?
C27 C28 C28 122.3(12) . 2_757 ?
C28 C29 C30 123.2(10) . . ?
C25 C30 C29 119.9(10) . . ?
Cl2 C31 Cl1A 115(2) . . ?
Cl2 C31 Cl2A 20.9(17) . . ?
Cl1A C31 Cl2A 109.8(15) . . ?
Cl2 C31 Cl1 113.3(19) . . ?
Cl1A C31 Cl1 17.1(15) . . ?
Cl2A C31 Cl1 102.0(15) . . ?
Cl1A Cl1 C31 54(5) . . ?
Cl2A Cl2 C31 95(6) . . ?
Cl2 Cl2A C31 64(5) . . ?
Cl1 Cl1A C31 109(6) . . ?

loop_
_geom_bond_atom_site_label_1
_geom_bond_atom_site_label_2
_geom_bond_distance
_geom_bond_site_symmetry_2
_geom_bond_publ_flag
Pt1 C1 1.974(13) . ?
Pt1 C7 1.997(11) . ?
Pt1 N2 2.109(9) . ?
Pt1 N1 2.130(10) . ?
N1 C17 1.348(15) . ?
N1 C13 1.358(14) . ?
N2 C18 1.306(12) . ?
N2 C24 1.376(14) . ?
N3 C19 1.380(14) . ?
N3 C18 1.383(13) . ?
N3 C25 1.450(13) . ?
C1 C6 1.40(2) . ?
C1 C2 1.41(2) . ?
C2 C3 1.41(2) . ?
C3 C4 1.40(3) . ?
C4 C5 1.37(3) . ?
C5 C6 1.36(2) . ?
C7 C8 1.375(17) . ?
C7 C12 1.392(15) . ?
C8 C9 1.388(17) . ?
C9 C10 1.39(2) . ?
C10 C11 1.38(2) . ?
C11 C12 1.415(19) . ?
C13 C14 1.384(18) . ?
C14 C15 1.39(2) . ?
C15 C16 1.411(19) . ?
C16 C17 1.363(16) . ?
C17 C18 1.478(14) . ?
C19 C24 1.373(16) . ?
C19 C20 1.433(17) . ?
C20 C21 1.308(18) . ?
C21 C22 1.394(18) . ?
C22 C23 1.374(16) . ?
C23 C24 1.430(15) . ?
C25 C30 1.346(15) . ?
C25 C26 1.371(17) . ?
C26 C27 1.315(19) . ?
C27 C28 1.394(16) . ?
C28 C29 1.348(14) . ?
C28 C28 1.479(19) 2_757 ?
C29 C30 1.365(15) . ?
C31 Cl2 1.59(4) . ?
C31 Cl1A 1.66(3) . ?
C31 Cl2A 1.77(3) . ?
C31 Cl1 1.94(5) . ?
Cl1 Cl1A 0.60(5) . ?
Cl2 Cl2A 0.63(4) . ?
